data_4112393
loop_
_publ_author_name
'M. David Curtis'
'Jie Cao'
'Jeff W. Kampf'

_publ_section_title
;
 Solid-State Packing of Conjugated Oligomers: From \p-Stacks to the
 Herringbone Structure
;
_journal_name_full 'Journal of the American Chemical Society'
_journal_page_first 4318
_journal_page_last 4328
_journal_paper_doi 10.1021/ja0397916
_journal_volume 126
_journal_year 2004
_chemical_formula_sum 'C20 H22 N4 S4'
_chemical_formula_weight 446.66
_chemical_name_systematic
;
 ?
;
_space_group_IT_number 15
_symmetry_cell_setting monoclinic
_symmetry_space_group_name_Hall '-C 2yc'
_symmetry_space_group_name_H-M 'C 1 2/c 1'
_atom_sites_solution_hydrogens difmap
_atom_sites_solution_primary direct
_atom_sites_solution_secondary difmap
_audit_creation_method SHELXL-97
_cell_angle_alpha 90.00
_cell_angle_beta 111.0390(10)
_cell_angle_gamma 90.00
_cell_formula_units_Z 4
_cell_length_a 22.497(2)
_cell_length_b 5.3135(5)
_cell_length_c 18.5971(17)
_cell_measurement_reflns_used 5434
_cell_measurement_temperature 158(2)
_cell_measurement_theta_max 26.39
_cell_measurement_theta_min 2.35
_cell_volume 2074.9(3)
_computing_cell_refinement 'Bruker SMART'
_computing_data_collection 'Bruker SMART'
_computing_data_reduction 'Bruker SHELXTL'
_computing_molecular_graphics 'Bruker SHELXTL'
_computing_publication_material 'Bruker SHELXTL'
_computing_structure_refinement 'Bruker SHELXTL'
_computing_structure_solution 'Bruker SHELXTL'
_diffrn_ambient_temperature 158(2)
_diffrn_measured_fraction_theta_full 0.997
_diffrn_measured_fraction_theta_max 0.997
_diffrn_measurement_device_type 'CCD area detector'
_diffrn_measurement_method 'phi and omega scans'
_diffrn_radiation_monochromator graphite
_diffrn_radiation_source 'sealed tube'
_diffrn_radiation_type MoK\a
_diffrn_radiation_wavelength 0.71073
_diffrn_reflns_av_R_equivalents 0.0251
_diffrn_reflns_av_sigmaI/netI 0.0171
_diffrn_reflns_limit_h_max 26
_diffrn_reflns_limit_h_min -28
_diffrn_reflns_limit_k_max 6
_diffrn_reflns_limit_k_min -6
_diffrn_reflns_limit_l_max 23
_diffrn_reflns_limit_l_min -23
_diffrn_reflns_number 19595
_diffrn_reflns_theta_full 26.39
_diffrn_reflns_theta_max 26.39
_diffrn_reflns_theta_min 1.94
_exptl_absorpt_coefficient_mu 0.472
_exptl_absorpt_correction_type multi-scan
_exptl_absorpt_process_details 'Blessing, Acta Cryst. (1995) A51 33-38.'
_exptl_crystal_colour yellow
_exptl_crystal_density_diffrn 1.430
_exptl_crystal_description needle
_exptl_crystal_F_000 936
_exptl_crystal_size_max 0.08
_exptl_crystal_size_mid 0.14
_exptl_crystal_size_min 0.48
_refine_diff_density_max 0.391
_refine_diff_density_min -0.197
_refine_diff_density_rms 0.055
_refine_ls_extinction_method none
_refine_ls_goodness_of_fit_ref 1.074
_refine_ls_hydrogen_treatment refall
_refine_ls_matrix_type full
_refine_ls_number_parameters 172
_refine_ls_number_reflns 2130
_refine_ls_number_restraints 0
_refine_ls_restrained_S_all 1.074
_refine_ls_R_factor_all 0.0391
_refine_ls_R_factor_gt 0.0339
_refine_ls_shift/su_max 0.000
_refine_ls_shift/su_mean 0.000
_refine_ls_structure_factor_coef Fsqd
_refine_ls_weighting_details 'calc w=1/[\s^2^(Fo^2^)+(0.0400P)^2^+3.2448P] where P=(Fo^2^+2Fc^2^)/3'
_refine_ls_weighting_scheme calc
_refine_ls_wR_factor_gt 0.0822
_refine_ls_wR_factor_ref 0.0841
_reflns_number_gt 1916
_reflns_number_total 2130
_reflns_threshold_expression >2sigma(I)
_cod_data_source_file ja0397916si20031125_105647.cif
_cod_data_source_block ebt2
_cod_database_code 4112393

loop_
_symmetry_equiv_pos_as_xyz
'x, y, z'
'-x, y, -z+1/2'
'x+1/2, y+1/2, z'
'-x+1/2, y+1/2, -z+1/2'
'-x, -y, -z'
'x, -y, z-1/2'
'-x+1/2, -y+1/2, -z'
'x+1/2, -y+1/2, z-1/2'

loop_
_atom_site_label
_atom_site_type_symbol
_atom_site_fract_x
_atom_site_fract_y
_atom_site_fract_z
_atom_site_U_iso_or_equiv
_atom_site_adp_type
_atom_site_occupancy
_atom_site_symmetry_multiplicity
_atom_site_calc_flag
S1 S 0.17350(2) 0.51474(9) 0.01288(3) 0.02079(14) Uani 1 1 d
S2 S 0.21445(2) -0.07550(9) 0.18803(3) 0.02483(15) Uani 1 1 d
N1 N 0.27199(7) 0.3326(3) 0.11835(9) 0.0222(3) Uani 1 1 d
N2 N 0.11351(8) 0.0835(3) 0.08031(10) 0.0253(4) Uani 1 1 d
C1 C 0.24731(8) 0.6465(3) 0.02437(10) 0.0185(4) Uani 1 1 d
C2 C 0.29398(9) 0.5204(4) 0.08332(11) 0.0223(4) Uani 1 1 d
C3 C 0.36498(9) 0.5637(4) 0.11540(12) 0.0270(4) Uani 1 1 d
H3A H 0.3801(10) 0.608(4) 0.0750(13) 0.029(6) Uiso 1 1 d
H3B H 0.3858(10) 0.401(4) 0.1359(12) 0.019(5) Uiso 1 1 d
C4 C 0.38432(11) 0.7525(5) 0.18087(13) 0.0355(5) Uani 1 1 d
H4A H 0.3636(13) 0.921(6) 0.1584(16) 0.049(8) Uiso 1 1 d
H4B H 0.4305(13) 0.770(6) 0.2011(15) 0.052(8) Uiso 1 1 d
H4C H 0.3695(13) 0.689(5) 0.2219(16) 0.051(8) Uiso 1 1 d
C5 C 0.21018(9) 0.3096(3) 0.08702(10) 0.0195(4) Uani 1 1 d
C6 C 0.17480(9) 0.1213(3) 0.11197(10) 0.0201(4) Uani 1 1 d
C7 C 0.14325(9) -0.2161(4) 0.17671(11) 0.0242(4) Uani 1 1 d
H7 H 0.1425(11) -0.342(5) 0.2105(15) 0.041(7) Uiso 1 1 d
C8 C 0.09519(9) -0.1121(4) 0.11727(12) 0.0255(4) Uani 1 1 d
C9 C 0.02632(11) -0.1898(5) 0.08836(16) 0.0418(6) Uani 1 1 d
H9A H 0.0139(13) -0.249(6) 0.0332(18) 0.060(9) Uiso 1 1 d
H9B H 0.0016(16) -0.041(7) 0.0872(19) 0.075(11) Uiso 1 1 d
C10 C 0.01152(12) -0.4052(5) 0.13229(18) 0.0443(6) Uani 1 1 d
H10A H 0.0332(15) -0.548(6) 0.1257(18) 0.059(9) Uiso 1 1 d
H10B H -0.0323(15) -0.454(6) 0.1110(16) 0.057(8) Uiso 1 1 d
H10C H 0.0228(14) -0.354(6) 0.1871(18) 0.060(9) Uiso 1 1 d

loop_
_atom_site_aniso_label
_atom_site_aniso_U_11
_atom_site_aniso_U_22
_atom_site_aniso_U_33
_atom_site_aniso_U_23
_atom_site_aniso_U_13
_atom_site_aniso_U_12
S1 0.0175(2) 0.0205(3) 0.0233(2) 0.00218(18) 0.00605(18) -0.00321(17)
S2 0.0223(2) 0.0247(3) 0.0245(3) 0.0043(2) 0.00463(19) -0.00347(19)
N1 0.0212(8) 0.0214(8) 0.0236(8) 0.0006(7) 0.0077(6) -0.0009(6)
N2 0.0213(8) 0.0226(9) 0.0302(9) 0.0064(7) 0.0072(7) -0.0010(7)
C1 0.0171(8) 0.0178(9) 0.0216(9) -0.0041(7) 0.0083(7) -0.0031(7)
C2 0.0216(9) 0.0218(10) 0.0242(9) -0.0023(8) 0.0090(8) -0.0028(8)
C3 0.0206(10) 0.0270(11) 0.0319(11) 0.0064(9) 0.0075(8) 0.0008(8)
C4 0.0313(12) 0.0405(14) 0.0311(12) 0.0006(10) 0.0070(10) -0.0119(10)
C5 0.0224(9) 0.0155(9) 0.0215(9) -0.0001(7) 0.0091(7) -0.0004(7)
C6 0.0226(9) 0.0171(9) 0.0214(9) -0.0002(7) 0.0089(7) -0.0002(7)
C7 0.0261(10) 0.0220(10) 0.0255(10) 0.0025(8) 0.0105(8) -0.0022(8)
C8 0.0235(10) 0.0220(10) 0.0317(11) 0.0026(8) 0.0109(8) -0.0026(8)
C9 0.0239(11) 0.0418(15) 0.0537(16) 0.0202(12) 0.0067(11) -0.0066(10)
C10 0.0292(12) 0.0417(15) 0.0599(18) 0.0170(13) 0.0135(12) -0.0078(11)

loop_
_atom_type_symbol
_atom_type_description
_atom_type_scat_dispersion_real
_atom_type_scat_dispersion_imag
_atom_type_scat_source
C C 0.0033 0.0016 'International Tables Vol C Tables 4.2.6.8 and 6.1.1.4'
H H 0.0000 0.0000 'International Tables Vol C Tables 4.2.6.8 and 6.1.1.4'
N N 0.0061 0.0033 'International Tables Vol C Tables 4.2.6.8 and 6.1.1.4'
S S 0.1246 0.1234 'International Tables Vol C Tables 4.2.6.8 and 6.1.1.4'

loop_
_geom_angle_atom_site_label_1
_geom_angle_atom_site_label_2
_geom_angle_atom_site_label_3
_geom_angle
_geom_angle_site_symmetry_1
_geom_angle_site_symmetry_3
C5 S1 C1 89.68(9) . .
C7 S2 C6 88.74(9) . .
C5 N1 C2 111.25(16) . .
C6 N2 C8 110.20(16) . .
C2 C1 C1 130.3(2) . 7_565
C2 C1 S1 108.66(13) . .
C1 C1 S1 120.99(18) 7_565 .
N1 C2 C1 115.17(16) . .
N1 C2 C3 115.63(17) . .
C1 C2 C3 129.19(17) . .
C2 C3 C4 112.11(18) . .
N1 C5 C6 122.61(17) . .
N1 C5 S1 115.23(14) . .
C6 C5 S1 122.15(14) . .
N2 C6 C5 124.91(17) . .
N2 C6 S2 115.29(14) . .
C5 C6 S2 119.78(14) . .
C8 C7 S2 111.09(15) . .
C7 C8 N2 114.67(17) . .
C7 C8 C9 126.67(19) . .
N2 C8 C9 118.66(18) . .
C8 C9 C10 114.4(2) . .

loop_
_geom_bond_atom_site_label_1
_geom_bond_atom_site_label_2
_geom_bond_distance
_geom_bond_site_symmetry_2
S1 C5 1.7184(19) .
S1 C1 1.7431(18) .
S2 C7 1.711(2) .
S2 C6 1.7275(19) .
N1 C5 1.306(2) .
N1 C2 1.377(2) .
N2 C6 1.306(2) .
N2 C8 1.387(2) .
C1 C2 1.388(3) .
C1 C1 1.458(4) 7_565
C2 C3 1.509(3) .
C3 C4 1.516(3) .
C5 C6 1.455(3) .
C7 C8 1.356(3) .
C8 C9 1.504(3) .
C9 C10 1.511(3) .
